data_4327285
loop_
_publ_author_name
'Ying Yu'
'Jeremy M. Smith'
'Christine J. Flaschenriem'
'Patrick L. Holland'

_publ_section_title
;
 Binding Affinity of Alkynes and Alkenes to Low-Coordinate Iron
;
_journal_name_full 'Inorganic Chemistry'
_journal_page_first 5742
_journal_page_last 5751
_journal_paper_doi 10.1021/ic052136+
_journal_volume 45
_journal_year 2006
_chemical_formula_moiety 'C37 H49 Fe N2'
_chemical_formula_sum 'C37 H49 Fe N2'
_chemical_formula_weight 577.63
_chemical_name_common HOLYY17
_chemical_name_systematic
;
 ?
;
_space_group_IT_number 14
_symmetry_cell_setting monoclinic
_symmetry_space_group_name_Hall '-P 2yn'
_symmetry_space_group_name_H-M 'P 1 21/n 1'
_atom_sites_solution_hydrogens geom
_atom_sites_solution_primary direct
_atom_sites_solution_secondary difmap
_audit_creation_method SHELXL-97
_cell_angle_alpha 90.00
_cell_angle_beta 110.3560(10)
_cell_angle_gamma 90.00
_cell_formula_units_Z 4
_cell_length_a 13.3997(4)
_cell_length_b 20.5608(7)
_cell_length_c 13.7746(5)
_cell_measurement_reflns_used 6766
_cell_measurement_temperature 100(2)
_cell_measurement_theta_max 28.12
_cell_measurement_theta_min 2.53
_cell_volume 3558.0(2)
_computing_cell_refinement 'Bruker SMART'
_computing_data_collection 'Bruker SMART'
_computing_data_reduction 'Bruker SAINT'
_computing_molecular_graphics 'Bruker SHELXTL'
_computing_publication_material 'Bruker SHELXTL'
_computing_structure_refinement 'SHELXL-97 (Sheldrick, 1997)'
_computing_structure_solution 'SHELXS-97 (Sheldrick, 1990)'
_diffrn_ambient_temperature 100(2)
_diffrn_measured_fraction_theta_full 1.000
_diffrn_measured_fraction_theta_max 0.954
_diffrn_measurement_device_type 'CCD area detector'
_diffrn_measurement_method 'omega scans'
_diffrn_radiation_monochromator graphite
_diffrn_radiation_source 'fine-focus sealed tube'
_diffrn_radiation_type MoK\a
_diffrn_radiation_wavelength 0.71073
_diffrn_reflns_av_R_equivalents 0.0289
_diffrn_reflns_av_sigmaI/netI 0.0266
_diffrn_reflns_limit_h_max 19
_diffrn_reflns_limit_h_min -19
_diffrn_reflns_limit_k_max 28
_diffrn_reflns_limit_k_min -28
_diffrn_reflns_limit_l_max 19
_diffrn_reflns_limit_l_min -19
_diffrn_reflns_number 54630
_diffrn_reflns_theta_full 28.00
_diffrn_reflns_theta_max 30.86
_diffrn_reflns_theta_min 1.83
_exptl_absorpt_coefficient_mu 0.448
_exptl_absorpt_correction_T_max 0.956
_exptl_absorpt_correction_T_min 0.938
_exptl_absorpt_correction_type empirical
_exptl_absorpt_process_details SADABS
_exptl_crystal_colour Yellow
_exptl_crystal_density_diffrn 1.078
_exptl_crystal_description Needle
_exptl_crystal_F_000 1244
_exptl_crystal_size_max 0.30
_exptl_crystal_size_mid 0.12
_exptl_crystal_size_min 0.10
_refine_diff_density_max 1.056
_refine_diff_density_min -0.682
_refine_diff_density_rms 0.074
_refine_ls_extinction_method none
_refine_ls_goodness_of_fit_ref 1.131
_refine_ls_hydrogen_treatment constr
_refine_ls_matrix_type full
_refine_ls_number_parameters 371
_refine_ls_number_reflns 10699
_refine_ls_number_restraints 0
_refine_ls_restrained_S_all 1.131
_refine_ls_R_factor_all 0.0959
_refine_ls_R_factor_gt 0.0763
_refine_ls_shift/su_max 0.001
_refine_ls_shift/su_mean 0.000
_refine_ls_structure_factor_coef Fsqd
_refine_ls_weighting_details 'calc w=1/[\s^2^(Fo^2^)+(0.0915P)^2^+3.4577P] where P=(Fo^2^+2Fc^2^)/3'
_refine_ls_weighting_scheme calc
_refine_ls_wR_factor_gt 0.2023
_refine_ls_wR_factor_ref 0.2133
_reflns_number_gt 7938
_reflns_number_total 10699
_reflns_threshold_expression >2sigma(I)
_cod_data_source_file ic0521362Bsi20051213_110651_3.cif
_cod_data_source_block L(Me)Fe(CH2CHPh)
_cod_database_code 4327285

loop_
_symmetry_equiv_pos_as_xyz
'x, y, z'
'-x+1/2, y+1/2, -z+1/2'
'-x, -y, -z'
'x-1/2, -y-1/2, z-1/2'

loop_
_atom_site_label
_atom_site_type_symbol
_atom_site_fract_x
_atom_site_fract_y
_atom_site_fract_z
_atom_site_U_iso_or_equiv
_atom_site_adp_type
_atom_site_occupancy
_atom_site_symmetry_multiplicity
_atom_site_calc_flag
_atom_site_refinement_flags
Fe1 Fe 0.33362(3) 0.219466(18) 0.46698(3) 0.03472(12) Uani 1 1 d .
N21 N 0.39512(16) 0.15957(9) 0.58411(17) 0.0324(4) Uani 1 1 d .
N11 N 0.4665(2) 0.23108(14) 0.43581(17) 0.0479(7) Uani 1 1 d .
C13 C 0.3206(2) 0.12472(11) 0.6191(2) 0.0371(6) Uani 1 1 d .
C73 C 0.3346(2) 0.21341(16) 0.7540(2) 0.0444(6) Uani 1 1 d .
H73 H 0.3933 0.2278 0.7298 0.053 Uiso 1 1 calc R
C21 C 0.5600(2) 0.20895(15) 0.4980(2) 0.0458(7) Uani 1 1 d .
C41 C 0.4989(2) 0.14831(11) 0.6274(2) 0.0363(5) Uani 1 1 d .
C31 C 0.5751(2) 0.17412(14) 0.5889(2) 0.0413(6) Uani 1 1 d .
H31 H 0.6472 0.1667 0.6308 0.050 Uiso 1 1 calc R
C23 C 0.2866(2) 0.15227(14) 0.6961(2) 0.0392(6) Uani 1 1 d .
C34 C 0.1030(2) 0.19246(15) 0.3683(2) 0.0465(6) Uani 1 1 d .
C11 C 0.6591(3) 0.2184(2) 0.4697(3) 0.0666(12) Uani 1 1 d .
H11A H 0.6714 0.1793 0.4347 0.100 Uiso 1 1 calc R
H11B H 0.7206 0.2259 0.5328 0.100 Uiso 1 1 calc R
H11C H 0.6492 0.2559 0.4234 0.100 Uiso 1 1 calc R
C51 C 0.5391(2) 0.10577(14) 0.7222(3) 0.0475(7) Uani 1 1 d .
H51A H 0.5392 0.1305 0.7831 0.071 Uiso 1 1 calc R
H51B H 0.6117 0.0913 0.7320 0.071 Uiso 1 1 calc R
H51C H 0.4926 0.0678 0.7132 0.071 Uiso 1 1 calc R
C12 C 0.4586(3) 0.2598(2) 0.3381(2) 0.0652(12) Uani 1 1 d .
C24 C 0.1779(3) 0.24410(17) 0.4260(3) 0.0531(7) Uani 1 1 d .
H24 H 0.1588 0.2639 0.4835 0.064 Uiso 1 1 calc R
C62 C 0.4490(3) 0.2181(3) 0.2533(2) 0.0863(18) Uani 1 1 d .
C22 C 0.4560(3) 0.3276(2) 0.3278(2) 0.0752(14) Uani 1 1 d .
C33 C 0.2057(2) 0.1195(2) 0.7193(3) 0.0624(10) Uani 1 1 d .
H33 H 0.1800 0.1373 0.7698 0.075 Uiso 1 1 calc R
C83 C 0.3824(3) 0.2008(2) 0.8712(2) 0.0643(10) Uani 1 1 d .
H83A H 0.3252 0.1900 0.8976 0.096 Uiso 1 1 calc R
H83B H 0.4197 0.2399 0.9062 0.096 Uiso 1 1 calc R
H83C H 0.4326 0.1644 0.8845 0.096 Uiso 1 1 calc R
C84 C 0.0706(4) 0.18179(18) 0.2617(3) 0.0660(10) Uani 1 1 d .
H84 H 0.0999 0.2074 0.2209 0.079 Uiso 1 1 calc R
C93 C 0.2527(3) 0.2682(2) 0.7324(2) 0.0600(9) Uani 1 1 d .
H93A H 0.2273 0.2789 0.6584 0.090 Uiso 1 1 calc R
H93B H 0.2856 0.3067 0.7728 0.090 Uiso 1 1 calc R
H93C H 0.1925 0.2541 0.7521 0.090 Uiso 1 1 calc R
C54 C -0.0136(3) 0.1056(2) 0.3775(3) 0.0711(12) Uani 1 1 d .
H54 H -0.0415 0.0791 0.4186 0.085 Uiso 1 1 calc R
C52 C 0.4360(3) 0.2503(4) 0.1581(3) 0.117(3) Uani 1 1 d .
H52 H 0.4264 0.2242 0.0986 0.141 Uiso 1 1 calc R
C42 C 0.4366(4) 0.3133(5) 0.1475(3) 0.134(4) Uani 1 1 d .
H42 H 0.4324 0.3316 0.0829 0.160 Uiso 1 1 calc R
C72 C 0.4685(3) 0.3713(2) 0.4197(2) 0.0725(13) Uani 1 1 d .
H72 H 0.4459 0.3459 0.4704 0.087 Uiso 1 1 calc R
C14 C 0.2311(3) 0.28662(17) 0.3816(4) 0.0708(11) Uani 1 1 d .
H14A H 0.2204 0.2836 0.3098 0.085 Uiso 1 1 calc R
H14B H 0.2780 0.3185 0.4231 0.085 Uiso 1 1 calc R
C44 C 0.0592(2) 0.15289(17) 0.4244(2) 0.0506(7) Uani 1 1 d .
H44 H 0.0801 0.1587 0.4972 0.061 Uiso 1 1 calc R
C64 C -0.0471(4) 0.0957(2) 0.2724(3) 0.0890(17) Uani 1 1 d .
H64 H -0.0986 0.0633 0.2405 0.107 Uiso 1 1 calc R
C43 C 0.1628(3) 0.0625(2) 0.6708(3) 0.0740(13) Uani 1 1 d .
H43 H 0.1074 0.0417 0.6872 0.089 Uiso 1 1 calc R
C63 C 0.2777(3) 0.06631(13) 0.5690(4) 0.0685(12) Uani 1 1 d .
C102 C 0.4468(3) 0.1459(3) 0.2608(3) 0.0953(19) Uani 1 1 d .
H102 H 0.4672 0.1345 0.3358 0.114 Uiso 1 1 calc R
C74 C -0.0046(5) 0.1338(2) 0.2142(3) 0.0856(15) Uani 1 1 d .
H74 H -0.0263 0.1274 0.1415 0.103 Uiso 1 1 calc R
C92 C 0.3998(4) 0.4331(3) 0.3923(3) 0.0935(17) Uani 1 1 d .
H92A H 0.4264 0.4618 0.3501 0.140 Uiso 1 1 calc R
H92B H 0.4032 0.4556 0.4561 0.140 Uiso 1 1 calc R
H92C H 0.3258 0.4211 0.3533 0.140 Uiso 1 1 calc R
C53 C 0.1997(3) 0.03570(16) 0.5988(4) 0.0796(15) Uani 1 1 d .
H53 H 0.1716 -0.0048 0.5683 0.095 Uiso 1 1 calc R
C82 C 0.5850(4) 0.3904(3) 0.4733(3) 0.0961(18) Uani 1 1 d .
H82A H 0.6281 0.3511 0.4962 0.144 Uiso 1 1 calc R
H82B H 0.5916 0.4178 0.5335 0.144 Uiso 1 1 calc R
H82C H 0.6099 0.4145 0.4248 0.144 Uiso 1 1 calc R
C103 C 0.3157(4) 0.0363(2) 0.4885(7) 0.156(4) Uani 1 1 d .
H103 H 0.3657 0.0676 0.4736 0.188 Uiso 1 1 calc R
C113 C 0.2305(6) 0.0205(3) 0.3895(6) 0.130(3) Uani 1 1 d .
H11D H 0.1820 -0.0115 0.4019 0.194 Uiso 1 1 calc R
H11E H 0.2621 0.0023 0.3411 0.194 Uiso 1 1 calc R
H11F H 0.1909 0.0601 0.3599 0.194 Uiso 1 1 calc R
C32 C 0.4433(3) 0.3542(3) 0.2311(3) 0.098(2) Uani 1 1 d .
H32 H 0.4391 0.4000 0.2218 0.118 Uiso 1 1 calc R
C123 C 0.3746(8) -0.0247(6) 0.5282(10) 0.342(12) Uani 1 1 d .
H12A H 0.4281 -0.0169 0.5967 0.513 Uiso 1 1 calc R
H12B H 0.4099 -0.0394 0.4806 0.513 Uiso 1 1 calc R
H12C H 0.3247 -0.0582 0.5335 0.513 Uiso 1 1 calc R
C122 C 0.3352(5) 0.1190(4) 0.2055(4) 0.142(3) Uani 1 1 d .
H12D H 0.2855 0.1387 0.2350 0.213 Uiso 1 1 calc R
H12E H 0.3358 0.0717 0.2144 0.213 Uiso 1 1 calc R
H12F H 0.3127 0.1294 0.1315 0.213 Uiso 1 1 calc R
C112 C 0.5269(6) 0.1124(4) 0.2198(7) 0.187(5) Uani 1 1 d .
H11G H 0.5050 0.1190 0.1448 0.281 Uiso 1 1 calc R
H11H H 0.5289 0.0657 0.2347 0.281 Uiso 1 1 calc R
H11I H 0.5978 0.1311 0.2537 0.281 Uiso 1 1 calc R

loop_
_atom_site_aniso_label
_atom_site_aniso_U_11
_atom_site_aniso_U_22
_atom_site_aniso_U_33
_atom_site_aniso_U_23
_atom_site_aniso_U_13
_atom_site_aniso_U_12
Fe1 0.0404(2) 0.0400(2) 0.03245(19) -0.00947(14) 0.02366(15) -0.01287(15)
N21 0.0383(10) 0.0220(8) 0.0486(12) -0.0088(8) 0.0300(9) -0.0037(7)
N11 0.0482(13) 0.0770(17) 0.0284(10) -0.0283(11) 0.0258(10) -0.0360(12)
C13 0.0358(12) 0.0216(10) 0.0629(16) 0.0105(10) 0.0285(12) 0.0048(9)
C73 0.0420(14) 0.0718(19) 0.0277(11) 0.0006(12) 0.0224(11) 0.0029(13)
C21 0.0431(14) 0.0669(18) 0.0394(13) -0.0361(13) 0.0295(12) -0.0317(13)
C41 0.0389(12) 0.0255(10) 0.0540(15) -0.0156(10) 0.0282(11) -0.0047(9)
C31 0.0379(13) 0.0467(14) 0.0499(15) -0.0278(12) 0.0287(12) -0.0142(11)
C23 0.0337(12) 0.0551(15) 0.0336(12) 0.0187(11) 0.0177(10) 0.0038(11)
C34 0.0480(15) 0.0420(15) 0.0494(16) 0.0003(12) 0.0168(13) -0.0110(12)
C11 0.0529(17) 0.108(3) 0.0574(18) -0.047(2) 0.0429(16) -0.0449(19)
C51 0.0373(13) 0.0333(13) 0.076(2) -0.0021(13) 0.0241(14) 0.0006(10)
C12 0.0485(16) 0.129(3) 0.0256(12) -0.0308(16) 0.0230(12) -0.054(2)
C24 0.0478(16) 0.0518(17) 0.065(2) -0.0083(15) 0.0269(15) -0.0049(13)
C62 0.0475(17) 0.186(5) 0.0351(15) -0.056(2) 0.0265(14) -0.062(2)
C22 0.066(2) 0.134(4) 0.0249(12) -0.0070(17) 0.0148(13) -0.066(2)
C33 0.0386(15) 0.108(3) 0.0440(16) 0.0334(18) 0.0187(13) -0.0065(17)
C83 0.0464(16) 0.122(3) 0.0286(13) 0.0051(16) 0.0188(12) 0.0046(18)
C84 0.100(3) 0.0507(18) 0.0533(19) 0.0171(15) 0.0341(19) -0.0050(18)
C93 0.0604(19) 0.085(2) 0.0384(15) -0.0124(15) 0.0223(14) 0.0141(17)
C54 0.071(2) 0.075(2) 0.0517(19) 0.0206(17) 0.0020(16) -0.0383(19)
C52 0.046(2) 0.287(9) 0.0274(16) -0.052(3) 0.0240(15) -0.071(4)
C42 0.064(3) 0.313(10) 0.0242(15) -0.006(3) 0.0152(16) -0.098(5)
C72 0.088(3) 0.089(3) 0.0327(14) 0.0042(16) 0.0101(15) -0.059(2)
C14 0.061(2) 0.0478(19) 0.103(3) 0.0071(19) 0.027(2) -0.0096(16)
C44 0.0481(16) 0.0628(19) 0.0353(13) 0.0005(13) 0.0076(12) -0.0173(14)
C64 0.113(4) 0.062(2) 0.054(2) 0.0110(17) -0.020(2) -0.046(2)
C43 0.0423(17) 0.084(3) 0.094(3) 0.055(2) 0.0215(18) -0.0125(17)
C63 0.0493(17) 0.0190(11) 0.153(4) -0.0089(16) 0.054(2) -0.0030(11)
C102 0.068(2) 0.173(5) 0.063(2) -0.084(3) 0.046(2) -0.070(3)
C74 0.143(4) 0.060(2) 0.0332(16) 0.0055(15) 0.005(2) -0.016(2)
C92 0.110(4) 0.097(3) 0.060(2) 0.015(2) 0.013(2) -0.047(3)
C53 0.0494(18) 0.0287(14) 0.165(5) 0.026(2) 0.043(2) -0.0018(13)
C82 0.097(3) 0.110(4) 0.061(2) -0.011(2) 0.001(2) -0.065(3)
C103 0.102(4) 0.082(3) 0.345(10) -0.146(5) 0.154(6) -0.064(3)
C113 0.208(8) 0.080(3) 0.174(6) 0.033(4) 0.157(6) 0.057(4)
C32 0.068(2) 0.194(6) 0.0291(15) 0.011(2) 0.0114(15) -0.070(3)
C123 0.181(8) 0.324(14) 0.358(15) -0.284(13) -0.113(9) 0.181(10)
C122 0.103(4) 0.256(9) 0.054(2) -0.019(4) 0.013(2) -0.121(5)
C112 0.197(7) 0.201(7) 0.258(9) -0.197(7) 0.198(7) -0.140(6)

loop_
_atom_type_symbol
_atom_type_description
_atom_type_scat_dispersion_real
_atom_type_scat_dispersion_imag
_atom_type_scat_source
C C 0.0033 0.0016 'International Tables Vol C Tables 4.2.6.8 and 6.1.1.4'
H H 0.0000 0.0000 'International Tables Vol C Tables 4.2.6.8 and 6.1.1.4'
N N 0.0061 0.0033 'International Tables Vol C Tables 4.2.6.8 and 6.1.1.4'
Fe Fe 0.3463 0.8444 'International Tables Vol C Tables 4.2.6.8 and 6.1.1.4'

loop_
_geom_angle_atom_site_label_1
_geom_angle_atom_site_label_2
_geom_angle_atom_site_label_3
_geom_angle
N21 Fe1 N11 95.81(10)
N21 Fe1 C14 156.08(15)
N11 Fe1 C14 105.80(15)
N21 Fe1 C24 118.80(12)
N11 Fe1 C24 145.40(14)
C14 Fe1 C24 40.42(15)
C41 N21 C13 120.1(2)
C41 N21 Fe1 123.46(17)
C13 N21 Fe1 116.35(16)
C21 N11 C12 119.3(2)
C21 N11 Fe1 122.36(19)
C12 N11 Fe1 118.1(2)
C63 C13 C23 121.9(3)
C63 C13 N21 118.3(3)
C23 C13 N21 119.6(2)
C23 C73 C93 111.5(3)
C23 C73 C83 111.1(3)
C93 C73 C83 109.7(3)
C23 C73 H73 108.1
C93 C73 H73 108.1
C83 C73 H73 108.1
N11 C21 C31 124.4(2)
N11 C21 C11 120.2(3)
C31 C21 C11 115.4(3)
N21 C41 C31 123.2(3)
N21 C41 C51 119.5(2)
C31 C41 C51 117.2(2)
C21 C31 C41 129.3(3)
C21 C31 H31 115.3
C41 C31 H31 115.3
C33 C23 C13 117.1(3)
C33 C23 C73 120.1(3)
C13 C23 C73 122.8(2)
C44 C34 C84 117.2(3)
C44 C34 C24 117.3(3)
C84 C34 C24 125.4(3)
C21 C11 H11A 109.5
C21 C11 H11B 109.5
H11A C11 H11B 109.5
C21 C11 H11C 109.5
H11A C11 H11C 109.5
H11B C11 H11C 109.5
C41 C51 H51A 109.5
C41 C51 H51B 109.5
H51A C51 H51B 109.5
C41 C51 H51C 109.5
H51A C51 H51C 109.5
H51B C51 H51C 109.5
C22 C12 C62 121.8(3)
C22 C12 N11 119.6(3)
C62 C12 N11 118.6(4)
C14 C24 C34 124.5(4)
C14 C24 Fe1 69.3(2)
C34 C24 Fe1 114.1(2)
C14 C24 H24 113.7
C34 C24 H24 113.7
Fe1 C24 H24 113.7
C12 C62 C52 115.2(5)
C12 C62 C102 122.9(4)
C52 C62 C102 121.8(4)
C32 C22 C12 118.5(4)
C32 C22 C72 120.5(5)
C12 C22 C72 121.0(3)
C43 C33 C23 121.7(3)
C43 C33 H33 119.1
C23 C33 H33 119.1
C73 C83 H83A 109.5
C73 C83 H83B 109.5
H83A C83 H83B 109.5
C73 C83 H83C 109.5
H83A C83 H83C 109.5
H83B C83 H83C 109.5
C34 C84 C74 120.8(3)
C34 C84 H84 119.6
C74 C84 H84 119.6
C73 C93 H93A 109.5
C73 C93 H93B 109.5
H93A C93 H93B 109.5
C73 C93 H93C 109.5
H93A C93 H93C 109.5
H93B C93 H93C 109.5
C44 C54 C64 121.4(3)
C44 C54 H54 119.3
C64 C54 H54 119.3
C42 C52 C62 124.1(5)
C42 C52 H52 118.0
C62 C52 H52 118.0
C52 C42 C32 120.3(4)
C52 C42 H42 119.8
C32 C42 H42 119.8
C22 C72 C82 110.7(4)
C22 C72 C92 113.8(3)
C82 C72 C92 109.3(4)
C22 C72 H72 107.6
C82 C72 H72 107.6
C92 C72 H72 107.6
C24 C14 Fe1 70.3(2)
C24 C14 H14A 120.0
Fe1 C14 H14A 112.9
C24 C14 H14B 120.0
Fe1 C14 H14B 87.0
H14A C14 H14B 120.0
C54 C44 C34 121.6(3)
C54 C44 H44 119.2
C34 C44 H44 119.2
C54 C64 C74 118.6(3)
C54 C64 H64 120.7
C74 C64 H64 120.7
C53 C43 C33 120.0(3)
C53 C43 H43 120.0
C33 C43 H43 120.0
C53 C63 C13 117.5(4)
C53 C63 C103 120.8(3)
C13 C63 C103 121.8(3)
C62 C102 C122 111.5(5)
C62 C102 C112 112.8(4)
C122 C102 C112 110.0(4)
C62 C102 H102 107.4
C122 C102 H102 107.4
C112 C102 H102 107.4
C64 C74 C84 120.4(3)
C64 C74 H74 119.8
C84 C74 H74 119.8
C72 C92 H92A 109.5
C72 C92 H92B 109.5
H92A C92 H92B 109.5
C72 C92 H92C 109.5
H92A C92 H92C 109.5
H92B C92 H92C 109.5
C43 C53 C63 121.8(4)
C43 C53 H53 119.1
C63 C53 H53 119.1
C72 C82 H82A 109.5
C72 C82 H82B 109.5
H82A C82 H82B 109.5
C72 C82 H82C 109.5
H82A C82 H82C 109.5
H82B C82 H82C 109.5
C113 C103 C123 107.1(4)
C113 C103 C63 114.8(4)
C123 C103 C63 110.4(9)
C113 C103 H103 108.1
C123 C103 H103 108.1
C63 C103 H103 108.1
C103 C113 H11D 109.5
C103 C113 H11E 109.5
H11D C113 H11E 109.5
C103 C113 H11F 109.5
H11D C113 H11F 109.5
H11E C113 H11F 109.5
C22 C32 C42 120.1(6)
C22 C32 H32 120.0
C42 C32 H32 120.0
C103 C123 H12A 109.5
C103 C123 H12B 109.5
H12A C123 H12B 109.5
C103 C123 H12C 109.5
H12A C123 H12C 109.5
H12B C123 H12C 109.5
C102 C122 H12D 109.5
C102 C122 H12E 109.5
H12D C122 H12E 109.5
C102 C122 H12F 109.5
H12D C122 H12F 109.5
H12E C122 H12F 109.5
C102 C112 H11G 109.5
C102 C112 H11H 109.5
H11G C112 H11H 109.5
C102 C112 H11I 109.5
H11G C112 H11I 109.5
H11H C112 H11I 109.5

loop_
_geom_bond_atom_site_label_1
_geom_bond_atom_site_label_2
_geom_bond_distance
Fe1 N21 1.968(2)
Fe1 N11 1.986(2)
Fe1 C14 2.013(4)
Fe1 C24 2.027(3)
N21 C41 1.329(3)
N21 C13 1.441(3)
N11 C21 1.328(4)
N11 C12 1.440(4)
C13 C63 1.405(4)
C13 C23 1.412(4)
C73 C23 1.507(4)
C73 C93 1.528(5)
C73 C83 1.538(4)
C73 H73 1.0000
C21 C31 1.394(4)
C21 C11 1.521(4)
C41 C31 1.409(3)
C41 C51 1.507(4)
C31 H31 0.9500
C23 C33 1.404(4)
C34 C44 1.386(4)
C34 C84 1.396(5)
C34 C24 1.487(4)
C11 H11A 0.9800
C11 H11B 0.9800
C11 H11C 0.9800
C51 H51A 0.9800
C51 H51B 0.9800
C51 H51C 0.9800
C12 C22 1.401(7)
C12 C62 1.417(5)
C24 C14 1.396(5)
C24 H24 1.0000
C62 C52 1.424(7)
C62 C102 1.490(8)
C22 C32 1.394(5)
C22 C72 1.513(5)
C33 C43 1.372(6)
C33 H33 0.9500
C83 H83A 0.9800
C83 H83B 0.9800
C83 H83C 0.9800
C84 C74 1.400(6)
C84 H84 0.9500
C93 H93A 0.9800
C93 H93B 0.9800
C93 H93C 0.9800
C54 C44 1.369(4)
C54 C64 1.375(6)
C54 H54 0.9500
C52 C42 1.304(11)
C52 H52 0.9500
C42 C32 1.403(9)
C42 H42 0.9500
C72 C82 1.528(5)
C72 C92 1.536(7)
C72 H72 1.0000
C14 H14A 0.9500
C14 H14B 0.9500
C44 H44 0.9500
C64 C74 1.378(6)
C64 H64 0.9500
C43 C53 1.369(7)
C43 H43 0.9500
C63 C53 1.398(5)
C63 C103 1.504(7)
C102 C122 1.526(5)
C102 C112 1.538(7)
C102 H102 1.0000
C74 H74 0.9500
C92 H92A 0.9800
C92 H92B 0.9800
C92 H92C 0.9800
C53 H53 0.9500
C82 H82A 0.9800
C82 H82B 0.9800
C82 H82C 0.9800
C103 C113 1.478(10)
C103 C123 1.482(12)
C103 H103 1.0000
C113 H11D 0.9800
C113 H11E 0.9800
C113 H11F 0.9800
C32 H32 0.9500
C123 H12A 0.9800
C123 H12B 0.9800
C123 H12C 0.9800
C122 H12D 0.9800
C122 H12E 0.9800
C122 H12F 0.9800
C112 H11G 0.9800
C112 H11H 0.9800
C112 H11I 0.9800
